data_4309273
loop_
_publ_author_name
'Fiona H. Fry'
'Brenda A. Dougan'
'Nichola McCann'
'Christopher J. Ziegler'
'Nicola E. Brasch'

_publ_section_title
;
Characterization of Novel Vanadium(III)/Acetate Clusters Formed in Aqueous
Solution
;
_journal_name_full 'Inorganic Chemistry'
_journal_page_first 5197
_journal_page_last 5199
_journal_paper_doi 10.1021/ic050336f
_journal_volume 44
_journal_year 2005
_chemical_formula_sum 'C8 H38 Cl4 O23 V4'
_chemical_formula_weight 847.95
_chemical_name_systematic
; 
 ? 
;
_space_group_IT_number 136
_symmetry_cell_setting tetragonal
_symmetry_space_group_name_Hall '-P 4n 2n'
_symmetry_space_group_name_H-M 'P 42/m n m'
_atom_sites_solution_hydrogens geom
_atom_sites_solution_primary direct
_atom_sites_solution_secondary difmap
_audit_creation_method SHELXL-97
_cell_angle_alpha 90.00
_cell_angle_beta 90.00
_cell_angle_gamma 90.00
_cell_formula_units_Z 4
_cell_length_a 17.7698(11)
_cell_length_b 17.7698(11)
_cell_length_c 11.3900(14)
_cell_measurement_reflns_used 6035
_cell_measurement_temperature 100(2)
_cell_measurement_theta_max 27.14
_cell_measurement_theta_min 2.29
_cell_volume 3596.6(5)
_computing_cell_refinement 'Bruker SMART'
_computing_data_collection 'Bruker SMART'
_computing_data_reduction 'Bruker SAINT'
_computing_molecular_graphics 'Bruker SHELXTL'
_computing_publication_material 'Bruker SHELXTL'
_computing_structure_refinement 'SHELXL-97 (Sheldrick, 1997)'
_computing_structure_solution 'SHELXS-97 (Sheldrick, 1990)'
_diffrn_ambient_temperature 100(2)
_diffrn_measured_fraction_theta_full 1.000
_diffrn_measured_fraction_theta_max 1.000
_diffrn_measurement_device_type 'CCD area detector'
_diffrn_measurement_method 'phi and omega scans'
_diffrn_radiation_monochromator graphite
_diffrn_radiation_source 'fine-focus sealed tube'
_diffrn_radiation_type MoK\a
_diffrn_radiation_wavelength 0.71073
_diffrn_reflns_av_R_equivalents 0.0659
_diffrn_reflns_av_sigmaI/netI 0.0270
_diffrn_reflns_limit_h_max 21
_diffrn_reflns_limit_h_min -21
_diffrn_reflns_limit_k_max 21
_diffrn_reflns_limit_k_min -21
_diffrn_reflns_limit_l_max 13
_diffrn_reflns_limit_l_min -13
_diffrn_reflns_number 25213
_diffrn_reflns_theta_full 24.98
_diffrn_reflns_theta_max 24.98
_diffrn_reflns_theta_min 1.62
_exptl_absorpt_coefficient_mu 1.376
_exptl_absorpt_correction_T_max 0.9600
_exptl_absorpt_correction_T_min 0.6836
_exptl_absorpt_correction_type SADABS
_exptl_crystal_colour green
_exptl_crystal_density_diffrn 1.568
_exptl_crystal_density_meas 0
_exptl_crystal_density_method 'not measured'
_exptl_crystal_description needle
_exptl_crystal_F_000 1724
_exptl_crystal_size_max 0.30
_exptl_crystal_size_mid 0.05
_exptl_crystal_size_min 0.03
_platon_squeeze_details ' ?'
_refine_diff_density_max 0.743
_refine_diff_density_min -0.818
_refine_diff_density_rms 0.142
_refine_ls_extinction_method none
_refine_ls_goodness_of_fit_ref 1.080
_refine_ls_hydrogen_treatment mixed
_refine_ls_matrix_type full
_refine_ls_number_parameters 142
_refine_ls_number_reflns 1752
_refine_ls_number_restraints 54
_refine_ls_restrained_S_all 1.063
_refine_ls_R_factor_all 0.0888
_refine_ls_R_factor_gt 0.0843
_refine_ls_shift/su_max 0.109
_refine_ls_shift/su_mean 0.013
_refine_ls_structure_factor_coef Fsqd
_refine_ls_weighting_details 'calc w=1/[\s^2^(Fo^2^)+(0.0581P)^2^+76.1637P] where P=(Fo^2^+2Fc^2^)/3'
_refine_ls_weighting_scheme calc
_refine_ls_wR_factor_gt 0.2104
_refine_ls_wR_factor_ref 0.2126
_reflns_number_gt 1620
_reflns_number_total 1752
_reflns_threshold_expression >2sigma(I)
_cod_data_source_file ic050336from20050609_015251_3.cif
_cod_data_source_block '[V4(mu-OOCCH3)4(mu-OH)4(OH2)8]Cl4.3H2O'
_cod_depositor_comments
;
The following automatic conversions were performed:
'_symmetry_cell_setting' value 'Tetragonal' changed to 'tetragonal'
according to '/home/saulius/struct/CIF-dictionaries/cif_core.dic'
dictionary named 'cif_core.dic' version 2.4.1 from 2010-06-29.

Automatic conversion script
Id: cif_fix_enum 1527 2010-12-29 10:47:43Z saulius 
;
_cod_database_code 4309273

loop_
_symmetry_equiv_pos_as_xyz
'x, y, z'
'-x, -y, z'
'-y+1/2, x+1/2, z+1/2'
'y+1/2, -x+1/2, z+1/2'
'-x+1/2, y+1/2, -z+1/2'
'x+1/2, -y+1/2, -z+1/2'
'y, x, -z'
'-y, -x, -z'
'-x, -y, -z'
'x, y, -z'
'y-1/2, -x-1/2, -z-1/2'
'-y-1/2, x-1/2, -z-1/2'
'x-1/2, -y-1/2, z-1/2'
'-x-1/2, y-1/2, z-1/2'
'-y, -x, z'
'y, x, z'

loop_
_atom_site_label
_atom_site_type_symbol
_atom_site_fract_x
_atom_site_fract_y
_atom_site_fract_z
_atom_site_U_iso_or_equiv
_atom_site_adp_type
_atom_site_occupancy
_atom_site_symmetry_multiplicity
_atom_site_calc_flag
_atom_site_refinement_flags
_atom_site_disorder_assembly
_atom_site_disorder_group
C1 C 0.0816(4) 0.0816(4) 0.3169(10) 0.027(2) Uani 1 2 d S . .
H1A H 0.0338 0.1073 0.3320 0.041 Uiso 0.50 1 calc PR . .
H1B H 0.1041 0.0660 0.3915 0.041 Uiso 0.50 1 calc PR . .
H1C H 0.0726 0.0372 0.2678 0.041 Uiso 0.50 1 calc PR . .
C2 C 0.1343(4) 0.1343(4) 0.2543(9) 0.020(2) Uani 1 2 d S . .
C3 C 0.1941(5) 0.4252(6) 0.0000 0.019(2) Uani 1 2 d S . .
C4 C 0.2210(7) 0.5063(7) 0.0000 0.032(3) Uani 1 2 d S . .
H4A H 0.2229 0.5250 -0.0809 0.048 Uiso 0.50 1 calc PR . .
H4B H 0.2713 0.5090 0.0349 0.048 Uiso 0.50 1 calc PR . .
H4C H 0.1861 0.5372 0.0460 0.048 Uiso 0.50 1 calc PR . .
Cl1 Cl 0.20938(17) 0.20938(17) 0.5000 0.0284(14) Uani 0.998(18) 4 d SP A 1
Cl2 Cl 0.0160(7) 0.1193(6) 0.0000 0.029(4) Uani 0.51(4) 2 d SP B 1
Cl3 Cl 0.6228(6) 0.6228(6) 0.8871(15) 0.032(4) Uani 0.56(5) 2 d SP C 1
O1 O 0.1099(3) 0.1996(3) 0.2298(4) 0.0250(12) Uani 1 1 d U . .
O2 O 0.2531(3) 0.2531(3) 0.1453(6) 0.0266(16) Uani 1.05 2 d SPDU . .
O3 O 0.1743(3) 0.3330(3) 0.3202(4) 0.0274(12) Uani 1 1 d DU . .
O4 O 0.1842(3) 0.3947(3) 0.0978(4) 0.0235(11) Uani 1 1 d U . .
O5 O 0.0463(3) 0.3344(4) 0.1840(5) 0.0359(14) Uani 1 1 d DU . .
O6 O 0.1217(5) 0.2569(5) 0.0000 0.0316(19) Uani 1 2 d SDU . .
V1 V 0.15184(7) 0.29251(7) 0.15463(10) 0.0191(4) Uani 1 1 d . . .
H2 H 0.2869(10) 0.2869(10) 0.15(2) 0.17(11) Uiso 1 2 d SD . .
H6 H 0.079(3) 0.236(6) 0.0000 0.03(3) Uiso 1 2 d SD . .
O1W O -0.011(3) 0.137(2) 0.0000 0.088(17) Uani 0.50(8) 2 d SPU D 2
O2W O 0.628(7) 0.649(8) 0.840(4) 0.07(4) Uani 0.25(5) 1 d PU E 2
H5A H 0.021(4) 0.290(3) 0.168(8) 0.04(3) Uiso 1 1 d D . .
H5B H 0.042(7) 0.3865(17) 0.196(12) 0.10(5) Uiso 1 1 d D . .
H3A H 0.208(6) 0.374(5) 0.324(13) 0.11(5) Uiso 1 1 d D . .
H3B H 0.180(7) 0.292(5) 0.372(9) 0.09(4) Uiso 1 1 d D . .

loop_
_atom_site_aniso_label
_atom_site_aniso_U_11
_atom_site_aniso_U_22
_atom_site_aniso_U_33
_atom_site_aniso_U_23
_atom_site_aniso_U_13
_atom_site_aniso_U_12
C1 0.025(3) 0.025(3) 0.031(6) 0.008(3) 0.008(3) -0.004(4)
C2 0.020(3) 0.020(3) 0.020(5) -0.001(3) -0.001(3) -0.001(4)
C3 0.013(5) 0.027(6) 0.017(5) 0.000 0.000 0.002(4)
C4 0.044(7) 0.032(6) 0.021(5) 0.000 0.000 -0.009(5)
Cl1 0.0367(18) 0.0367(18) 0.0118(19) 0.000 0.000 0.0002(18)
Cl2 0.039(6) 0.024(5) 0.026(3) 0.000 0.000 0.003(3)
Cl3 0.026(4) 0.026(4) 0.044(7) -0.006(3) -0.006(3) -0.003(2)
O1 0.026(3) 0.032(3) 0.017(2) 0.001(2) 0.004(2) -0.011(2)
O2 0.026(2) 0.026(2) 0.029(4) 0.000(2) 0.000(2) -0.023(3)
O3 0.041(3) 0.024(3) 0.017(2) 0.006(2) 0.000(2) -0.002(2)
O4 0.030(3) 0.023(3) 0.017(2) 0.002(2) 0.000(2) -0.006(2)
O5 0.030(3) 0.047(4) 0.030(3) 0.006(3) 0.005(3) -0.004(3)
O6 0.027(4) 0.048(5) 0.019(4) 0.000 0.000 -0.018(4)
V1 0.0206(7) 0.0245(7) 0.0123(6) 0.0002(5) 0.0013(5) -0.0043(5)
O1W 0.12(3) 0.11(3) 0.031(13) 0.000 0.000 0.09(3)
O2W 0.12(8) 0.06(4) 0.04(2) 0.00(3) 0.02(3) -0.07(5)

loop_
_atom_type_symbol
_atom_type_description
_atom_type_scat_dispersion_real
_atom_type_scat_dispersion_imag
_atom_type_scat_source
C C 0.0033 0.0016 'International Tables Vol C Tables 4.2.6.8 and 6.1.1.4'
H H 0.0000 0.0000 'International Tables Vol C Tables 4.2.6.8 and 6.1.1.4'
O O 0.0106 0.0060 'International Tables Vol C Tables 4.2.6.8 and 6.1.1.4'
Cl Cl 0.1484 0.1585 'International Tables Vol C Tables 4.2.6.8 and 6.1.1.4'
V V 0.3005 0.5294 'International Tables Vol C Tables 4.2.6.8 and 6.1.1.4'

loop_
_geom_angle_atom_site_label_1
_geom_angle_atom_site_label_2
_geom_angle_atom_site_label_3
_geom_angle
_geom_angle_site_symmetry_1
_geom_angle_site_symmetry_3
_geom_angle_publ_flag
O1 C2 O1 125.2(9) 16 . ?
O1 C2 C1 117.4(5) 16 . ?
O1 C2 C1 117.4(5) . . ?
O4 C3 O4 125.9(10) 10 . ?
O4 C3 C4 117.1(5) 10 . ?
O4 C3 C4 117.1(5) . . ?
C2 O1 V1 136.0(5) . . ?
V1 O2 V1 132.2(4) . 16 ?
C3 O4 V1 135.8(5) . . ?
V1 O6 V1 129.6(4) . 10 ?
O2 V1 O6 95.1(3) . . ?
O2 V1 O1 94.1(2) . . ?
O6 V1 O1 90.9(3) . . ?
O2 V1 O4 92.5(2) . . ?
O6 V1 O4 94.7(3) . . ?
O1 V1 O4 171.0(2) . . ?
O2 V1 O5 173.7(3) . . ?
O6 V1 O5 90.8(3) . . ?
O1 V1 O5 83.6(2) . . ?
O4 V1 O5 89.3(2) . . ?
O2 V1 O3 89.8(3) . . ?
O6 V1 O3 175.1(3) . . ?
O1 V1 O3 88.2(2) . . ?
O4 V1 O3 85.6(2) . . ?
O5 V1 O3 84.3(2) . . ?

loop_
_geom_bond_atom_site_label_1
_geom_bond_atom_site_label_2
_geom_bond_distance
_geom_bond_site_symmetry_2
_geom_bond_publ_flag
C1 C2 1.504(14) . ?
C2 O1 1.269(7) 16 ?
C2 O1 1.269(7) . ?
C3 O4 1.251(7) 10 ?
C3 O4 1.251(7) . ?
C3 C4 1.518(15) . ?
O1 V1 2.004(5) . ?
O2 V1 1.933(3) . ?
O2 V1 1.933(3) 16 ?
O3 V1 2.057(5) . ?
O4 V1 2.012(5) . ?
O5 V1 2.046(6) . ?
O6 V1 1.947(4) . ?
O6 V1 1.947(4) 10 ?
O2W O2W 0.5(4) 16 ?

loop_
_platon_squeeze_void_nr
_platon_squeeze_void_average_x
_platon_squeeze_void_average_y
_platon_squeeze_void_average_z
_platon_squeeze_void_volume
_platon_squeeze_void_count_electrons
1 -0.098 0.399 -0.136 624.4 145.3
2 0.500 0.500 0.000 9.3 -1.3
3 0.000 0.000 0.500 9.2 -2.1
